data_7226739
loop_
_publ_author_name
'Fujita, Wataru'
'Tokumitu, Akio'
'Fujii, Yutaka'
'Kikuchi, Hikomitsu'

_publ_section_title
;
 Crystal growth, structures and magnetic properties of copper hydroxide
 compounds with distorted diamond chain magnetic networks
;
_journal_issue 44
_journal_name_full CrystEngComm
_journal_page_first 8614
_journal_paper_doi 10.1039/C6CE01631F
_journal_volume 18
_journal_year 2016
_chemical_formula_moiety 'C20 H50 Cu3 O16 S2'
_chemical_formula_sum 'C20 H50 Cu3 O16 S2'
_chemical_formula_weight 801.36
_space_group_crystal_system triclinic
_space_group_IT_number 2
_space_group_name_Hall '-P 1'
_space_group_name_H-M_alt 'P -1'
_symmetry_space_group_name_Hall '-P 1'
_symmetry_space_group_name_H-M 'P -1'
_atom_sites_solution_hydrogens geom
_atom_sites_solution_primary direct
_atom_sites_solution_secondary difmap
_audit_update_record
;
2016-07-14 deposited with the CCDC.
2016-10-07 downloaded from the CCDC.
;
_cell_angle_alpha 88.075(5)
_cell_angle_beta 89.276(5)
_cell_angle_gamma 77.558(5)
_cell_formula_units_Z 1
_cell_length_a 5.6080(4)
_cell_length_b 8.6585(7)
_cell_length_c 17.5909(19)
_cell_measurement_reflns_used 3632
_cell_measurement_temperature 150
_cell_measurement_theta_max 27.50
_cell_measurement_theta_min 3.30
_cell_volume 833.62(13)
_computing_cell_refinement 'CrystalClear-SM Expert 2.0 r16'
_computing_data_collection 'CrystalClear-SM Expert 2.0 r16 (Rigaku, 2014)'
_computing_data_reduction 'CrystalClear-SM Expert 2.0 r16'
_computing_molecular_graphics 'CrystalStructure 4.2'
_computing_publication_material 'CrystalStructure 4.2 (Rigaku, 2015)'
_computing_structure_refinement 'SHELXL Version 2014/7 (Sheldrick, 2008)'
_computing_structure_solution 'SHELXT Version 2014/5 (Sheldrick, 2014)'
_diffrn_ambient_temperature 150
_diffrn_detector_area_resol_mean 7.314
_diffrn_measured_fraction_theta_full 0.985
_diffrn_measured_fraction_theta_max 0.914
_diffrn_measurement_device_type 'Rigaku Mercury70'
_diffrn_measurement_method \w
_diffrn_radiation_type 'Mo K\a'
_diffrn_radiation_wavelength 0.71075
_diffrn_reflns_av_R_equivalents 0.0499
_diffrn_reflns_Laue_measured_fraction_full 0.985
_diffrn_reflns_Laue_measured_fraction_max 0.914
_diffrn_reflns_limit_h_max 5
_diffrn_reflns_limit_h_min -6
_diffrn_reflns_limit_k_max 8
_diffrn_reflns_limit_k_min -11
_diffrn_reflns_limit_l_max 21
_diffrn_reflns_limit_l_min -21
_diffrn_reflns_number 7969
_diffrn_reflns_point_group_measured_fraction_full 0.985
_diffrn_reflns_point_group_measured_fraction_max 0.914
_diffrn_reflns_theta_full 25.242
_diffrn_reflns_theta_max 27.478
_diffrn_reflns_theta_min 3.291
_diffrn_standards_number 0
_exptl_absorpt_coefficient_mu 2.086
_exptl_absorpt_correction_T_max 0.659
_exptl_absorpt_correction_T_min 0.545
_exptl_absorpt_correction_type multi-scan
_exptl_absorpt_process_details 'REQAB (Rigaku, 1998)'
_exptl_crystal_colour blue
_exptl_crystal_density_diffrn 1.596
_exptl_crystal_density_method 'not measured'
_exptl_crystal_description needle
_exptl_crystal_F_000 417.00
_exptl_crystal_size_max 0.300
_exptl_crystal_size_mid 0.150
_exptl_crystal_size_min 0.005
_refine_diff_density_max 0.53
_refine_diff_density_min -0.59
_refine_ls_extinction_method none
_refine_ls_goodness_of_fit_ref 1.044
_refine_ls_hydrogen_treatment mixed
_refine_ls_number_parameters 202
_refine_ls_number_reflns 3490
_refine_ls_number_restraints 5
_refine_ls_R_factor_all 0.0351
_refine_ls_R_factor_gt 0.0315
_refine_ls_shift/su_max 0.001
_refine_ls_structure_factor_coef Fsqd
_refine_ls_weighting_details 'w = 1/[\s^2^(Fo^2^)+(0.0375P)^2^+0.4449P] where P=(Fo^2^+2Fc^2^)/3'
_refine_ls_weighting_scheme calc
_refine_ls_wR_factor_gt 0.0784
_refine_ls_wR_factor_ref 0.0811
_reflns_Friedel_coverage 0.000
_reflns_number_gt 3184
_reflns_number_total 3490
_reflns_threshold_expression F^2^>2.0\s(F^2^)
_cod_data_source_file c6ce01631f2.cif
_cod_data_source_block 141221f53
_cod_depositor_comments 'Adding full bibliography for 7226738--7226744.cif.'
_cod_database_code 7226739

loop_
_space_group_symop_id
_space_group_symop_operation_xyz
1 +X,+Y,+Z
2 -X,-Y,-Z

loop_
_atom_site_label
_atom_site_type_symbol
_atom_site_fract_x
_atom_site_fract_y
_atom_site_fract_z
_atom_site_U_iso_or_equiv
_atom_site_adp_type
_atom_site_occupancy
_atom_site_site_symmetry_order
_atom_site_calc_flag
_atom_site_refinement_flags_posn
_atom_site_refinement_flags_adp
_atom_site_refinement_flags_occupancy
Cu1 Cu 0.5000 0.5000 1.0000 0.01249(10) Uani 1 2 d S . P
Cu2 Cu 1.00096(4) 0.41417(3) 0.92726(2) 0.01377(9) Uani 1 1 d . . .
S3 S 0.78846(9) 0.95283(6) 0.85625(3) 0.01534(13) Uani 1 1 d . . .
O4 O 0.7950(3) 0.58740(18) 0.98309(9) 0.0140(3) Uani 1 1 d D . .
H4 H 0.756(4) 0.662(3) 0.9568(14) 0.017 Uiso 1 1 d D U .
O5 O 0.4291(3) 0.49549(19) 0.89152(9) 0.0172(3) Uani 1 1 d . . .
O6 O 0.8003(3) 0.46288(19) 0.83664(9) 0.0189(3) Uani 1 1 d . . .
O7 O 0.7650(3) 0.25439(19) 0.99300(10) 0.0168(3) Uani 1 1 d D . .
H7A H 0.809(5) 0.201(3) 1.0289(12) 0.020 Uiso 1 1 d D U .
H7B H 0.729(5) 0.206(3) 0.9616(13) 0.020 Uiso 1 1 d D U .
O8 O 0.6515(3) 0.8544(2) 0.89832(10) 0.0249(4) Uani 1 1 d . . .
O9 O 1.1853(3) 0.2225(2) 0.88008(11) 0.0244(4) Uani 1 1 d D . .
H9A H 1.326(3) 0.198(3) 0.8769(17) 0.029 Uiso 1 1 d D U .
H9B H 1.140(5) 0.142(3) 0.8832(17) 0.029 Uiso 1 1 d D U .
O10 O 1.0409(3) 0.93322(19) 0.88159(10) 0.0225(4) Uani 1 1 d . . .
O11 O 0.6653(3) 1.11999(18) 0.85487(10) 0.0213(4) Uani 1 1 d . . .
C12 C 0.5709(4) 0.4821(3) 0.83464(13) 0.0171(5) Uani 1 1 d . . .
C13 C 0.5591(5) 0.9040(3) 0.72383(15) 0.0284(6) Uani 1 1 d . . .
H13A H 0.4694 1.0158 0.7222 0.034 Uiso 1 1 calc R U .
H13B H 0.4618 0.8416 0.7545 0.034 Uiso 1 1 calc R U .
C14 C 0.4546(4) 0.4838(3) 0.75830(14) 0.0267(5) Uani 1 1 d . . .
H14A H 0.2772 0.4995 0.7646 0.032 Uiso 1 1 calc R U .
H14B H 0.4928 0.5703 0.7263 0.032 Uiso 1 1 calc R U .
H14C H 0.5178 0.3828 0.7340 0.032 Uiso 1 1 calc R U .
C15 C 0.3514(5) 0.8336(4) 0.60521(15) 0.0326(6) Uani 1 1 d . . .
H15A H 0.2417 0.9398 0.6044 0.039 Uiso 1 1 calc R U .
H15B H 0.2709 0.7613 0.6359 0.039 Uiso 1 1 calc R U .
C16 C 0.3864(5) 0.7756(4) 0.52434(15) 0.0353(6) Uani 1 1 d . . .
H16A H 0.4559 0.8526 0.4931 0.042 Uiso 1 1 calc R U .
H16B H 0.5072 0.6737 0.5250 0.042 Uiso 1 1 calc R U .
C17 C 0.5901(5) 0.8426(4) 0.64298(15) 0.0322(6) Uani 1 1 d . . .
H17A H 0.6722 0.9128 0.6114 0.039 Uiso 1 1 calc R U .
H17B H 0.6981 0.7358 0.6445 0.039 Uiso 1 1 calc R U .
C18 C 0.1551(5) 0.7527(4) 0.48644(16) 0.0352(6) Uani 1 1 d . . .
H18A H 0.0904 0.6711 0.5158 0.042 Uiso 1 1 calc R U .
H18B H 0.0308 0.8530 0.4880 0.042 Uiso 1 1 calc R U .
C19 C 0.8067(4) 0.8914(3) 0.76111(14) 0.0271(6) Uani 1 1 d . . .
H19A H 0.9005 0.9567 0.7308 0.032 Uiso 1 1 calc R U .
H19B H 0.8982 0.7801 0.7599 0.032 Uiso 1 1 calc R U .
C20 C 0.1941(6) 0.7036(4) 0.40471(17) 0.0433(8) Uani 1 1 d . . .
H20A H 0.3242 0.6062 0.4032 0.052 Uiso 1 1 calc R U .
H20B H 0.2529 0.7875 0.3752 0.052 Uiso 1 1 calc R U .
C21 C -0.0314(6) 0.6729(4) 0.36584(19) 0.0499(9) Uani 1 1 d . . .
H21A H 0.0098 0.6419 0.3134 0.060 Uiso 1 1 calc R U .
H21B H -0.0889 0.5877 0.3936 0.060 Uiso 1 1 calc R U .
H21C H -0.1602 0.7695 0.3655 0.060 Uiso 1 1 calc R U .

loop_
_atom_site_aniso_label
_atom_site_aniso_U_11
_atom_site_aniso_U_22
_atom_site_aniso_U_33
_atom_site_aniso_U_23
_atom_site_aniso_U_13
_atom_site_aniso_U_12
Cu1 0.01180(19) 0.0130(2) 0.0132(2) -0.00146(14) -0.00140(13) -0.00372(13)
Cu2 0.01325(15) 0.01294(16) 0.01492(16) -0.00269(11) -0.00088(10) -0.00198(10)
S3 0.0158(3) 0.0116(3) 0.0183(3) -0.0006(2) -0.00240(19) -0.00188(19)
O4 0.0146(7) 0.0113(8) 0.0154(8) 0.0002(6) -0.0014(6) -0.0015(6)
O5 0.0180(8) 0.0202(9) 0.0147(8) -0.0018(6) -0.0028(6) -0.0063(6)
O6 0.0192(8) 0.0222(9) 0.0155(8) -0.0022(7) -0.0011(6) -0.0042(6)
O7 0.0198(8) 0.0120(8) 0.0183(9) -0.0012(6) -0.0024(6) -0.0021(6)
O8 0.0227(9) 0.0229(9) 0.0297(10) 0.0103(8) -0.0041(7) -0.0077(7)
O9 0.0149(8) 0.0200(9) 0.0399(11) -0.0136(8) 0.0060(7) -0.0054(7)
O10 0.0164(8) 0.0191(9) 0.0312(10) 0.0015(7) -0.0059(6) -0.0022(6)
O11 0.0190(8) 0.0116(8) 0.0327(10) -0.0026(7) -0.0031(7) -0.0013(6)
C12 0.0220(12) 0.0121(11) 0.0172(12) -0.0004(9) -0.0021(8) -0.0037(8)
C13 0.0277(13) 0.0328(15) 0.0235(14) -0.0070(11) -0.0058(10) -0.0027(10)
C14 0.0277(13) 0.0355(15) 0.0164(13) -0.0016(11) -0.0047(9) -0.0054(10)
C15 0.0372(15) 0.0372(16) 0.0223(14) -0.0057(12) -0.0061(11) -0.0048(12)
C16 0.0432(16) 0.0446(18) 0.0206(14) -0.0077(12) -0.0032(11) -0.0136(13)
C17 0.0377(15) 0.0384(16) 0.0213(14) -0.0059(12) -0.0034(11) -0.0091(12)
C18 0.0405(16) 0.0386(17) 0.0266(15) -0.0082(13) -0.0068(11) -0.0074(12)
C19 0.0242(13) 0.0322(15) 0.0231(14) -0.0094(11) -0.0001(10) -0.0011(10)
C20 0.0479(18) 0.059(2) 0.0254(16) -0.0133(14) -0.0073(12) -0.0154(15)
C21 0.0518(19) 0.062(2) 0.0378(19) -0.0175(17) -0.0126(15) -0.0138(16)

loop_
_atom_type_symbol
_atom_type_description
_atom_type_scat_dispersion_real
_atom_type_scat_dispersion_imag
_atom_type_scat_source
C C 0.0033 0.0016
;
International Tables for Crystallography
(Vol. C, Tables 4.2.6.8 and 6.1.1.4)
;
H H 0.0000 0.0000
;
International Tables for Crystallography
(Vol. C, Table 6.1.1.4)
;
Cu Cu 0.3201 1.2651
;
International Tables for Crystallography
(Vol. C, Tables 4.2.6.8 and 6.1.1.4)
;
O O 0.0106 0.0060
;
International Tables for Crystallography
(Vol. C, Tables 4.2.6.8 and 6.1.1.4)
;
S S 0.1246 0.1234
;
International Tables for Crystallography
(Vol. C, Tables 4.2.6.8 and 6.1.1.4)
;

loop_
_geom_angle_atom_site_label_1
_geom_angle_atom_site_label_2
_geom_angle_atom_site_label_3
_geom_angle
_geom_angle_site_symmetry_1
_geom_angle_site_symmetry_3
O5 Cu1 O5 180.00(9) 2_667 .
O5 Cu1 O4 85.77(6) 2_667 .
O5 Cu1 O4 94.23(6) . .
O5 Cu1 O4 94.22(6) 2_667 2_667
O5 Cu1 O4 85.78(6) . 2_667
O4 Cu1 O4 180.0 . 2_667
O5 Cu1 O7 90.03(6) 2_667 2_667
O5 Cu1 O7 89.97(6) . 2_667
O4 Cu1 O7 94.74(6) . 2_667
O4 Cu1 O7 85.26(6) 2_667 2_667
O5 Cu1 O7 89.97(6) 2_667 .
O5 Cu1 O7 90.03(6) . .
O4 Cu1 O7 85.26(6) . .
O4 Cu1 O7 94.74(6) 2_667 .
O7 Cu1 O7 180.0 2_667 .
O5 Cu1 Cu2 76.52(4) 2_667 2_667
O5 Cu1 Cu2 103.48(4) . 2_667
O4 Cu1 Cu2 140.20(4) . 2_667
O4 Cu1 Cu2 39.80(4) 2_667 2_667
O7 Cu1 Cu2 50.69(4) 2_667 2_667
O7 Cu1 Cu2 129.31(4) . 2_667
O5 Cu1 Cu2 103.48(4) 2_667 .
O5 Cu1 Cu2 76.51(4) . .
O4 Cu1 Cu2 39.80(4) . .
O4 Cu1 Cu2 140.20(4) 2_667 .
O7 Cu1 Cu2 129.31(4) 2_667 .
O7 Cu1 Cu2 50.69(4) . .
Cu2 Cu1 Cu2 180.0 2_667 .
O6 Cu2 O4 167.87(7) . 2_767
O6 Cu2 O9 89.64(7) . .
O4 Cu2 O9 98.90(7) 2_767 .
O6 Cu2 O4 92.38(7) . .
O4 Cu2 O4 80.29(7) 2_767 .
O9 Cu2 O4 172.30(7) . .
O6 Cu2 O7 97.74(6) . .
O4 Cu2 O7 91.14(6) 2_767 .
O9 Cu2 O7 88.33(7) . .
O4 Cu2 O7 84.04(6) . .
O6 Cu2 Cu2 131.69(5) . 2_767
O4 Cu2 Cu2 40.26(4) 2_767 2_767
O9 Cu2 Cu2 138.66(6) . 2_767
O4 Cu2 Cu2 40.03(4) . 2_767
O7 Cu2 Cu2 86.84(4) . 2_767
O6 Cu2 Cu1 80.05(5) . .
O4 Cu2 Cu1 99.86(4) 2_767 .
O9 Cu2 Cu1 133.40(5) . .
O4 Cu2 Cu1 40.03(4) . .
O7 Cu2 Cu1 49.15(4) . .
Cu2 Cu2 Cu1 67.023(10) 2_767 .
O8 S3 O11 112.32(10) . .
O8 S3 O10 113.79(10) . .
O11 S3 O10 110.52(9) . .
O8 S3 C19 106.92(12) . .
O11 S3 C19 106.98(12) . .
O10 S3 C19 105.81(11) . .
Cu2 O4 Cu2 99.71(7) 2_767 .
Cu2 O4 Cu1 115.46(8) 2_767 .
Cu2 O4 Cu1 100.17(7) . .
Cu2 O4 H4 122(2) 2_767 .
Cu2 O4 H4 111(2) . .
Cu1 O4 H4 106.4(19) . .
C12 O5 Cu1 130.19(14) . .
C12 O6 Cu2 125.75(15) . .
Cu1 O7 Cu2 80.16(5) . .
Cu1 O7 H7A 123(2) . .
Cu2 O7 H7A 124(2) . .
Cu1 O7 H7B 112(2) . .
Cu2 O7 H7B 103(2) . .
H7A O7 H7B 111(3) . .
Cu2 O9 H9A 126(2) . .
Cu2 O9 H9B 121(2) . .
H9A O9 H9B 105(3) . .
O6 C12 O5 126.0(2) . .
O6 C12 C14 117.6(2) . .
O5 C12 C14 116.4(2) . .
C19 C13 C17 110.8(2) . .
C19 C13 H13A 109.5 . .
C17 C13 H13A 109.5 . .
C19 C13 H13B 109.5 . .
C17 C13 H13B 109.5 . .
H13A C13 H13B 108.1 . .
C12 C14 H14A 109.5 . .
C12 C14 H14B 109.5 . .
H14A C14 H14B 109.5 . .
C12 C14 H14C 109.5 . .
H14A C14 H14C 109.5 . .
H14B C14 H14C 109.5 . .
C17 C15 C16 112.9(2) . .
C17 C15 H15A 109.0 . .
C16 C15 H15A 109.0 . .
C17 C15 H15B 109.0 . .
C16 C15 H15B 109.0 . .
H15A C15 H15B 107.8 . .
C18 C16 C15 114.7(2) . .
C18 C16 H16A 108.6 . .
C15 C16 H16A 108.6 . .
C18 C16 H16B 108.6 . .
C15 C16 H16B 108.6 . .
H16A C16 H16B 107.6 . .
C15 C17 C13 113.9(2) . .
C15 C17 H17A 108.8 . .
C13 C17 H17A 108.8 . .
C15 C17 H17B 108.8 . .
C13 C17 H17B 108.8 . .
H17A C17 H17B 107.7 . .
C20 C18 C16 113.3(2) . .
C20 C18 H18A 108.9 . .
C16 C18 H18A 108.9 . .
C20 C18 H18B 108.9 . .
C16 C18 H18B 108.9 . .
H18A C18 H18B 107.7 . .
C13 C19 S3 113.94(18) . .
C13 C19 H19A 108.8 . .
S3 C19 H19A 108.8 . .
C13 C19 H19B 108.8 . .
S3 C19 H19B 108.8 . .
H19A C19 H19B 107.7 . .
C18 C20 C21 114.8(3) . .
C18 C20 H20A 108.6 . .
C21 C20 H20A 108.6 . .
C18 C20 H20B 108.6 . .
C21 C20 H20B 108.6 . .
H20A C20 H20B 107.5 . .
C20 C21 H21A 109.5 . .
C20 C21 H21B 109.5 . .
H21A C21 H21B 109.5 . .
C20 C21 H21C 109.5 . .
H21A C21 H21C 109.5 . .
H21B C21 H21C 109.5 . .

loop_
_geom_bond_atom_site_label_1
_geom_bond_atom_site_label_2
_geom_bond_distance
_geom_bond_site_symmetry_2
Cu1 O5 1.9576(15) 2_667
Cu1 O5 1.9576(15) .
Cu1 O4 1.9773(14) .
Cu1 O4 1.9773(14) 2_667
Cu1 O7 2.3231(16) 2_667
Cu1 O7 2.3231(16) .
Cu1 Cu2 3.0258(3) 2_667
Cu1 Cu2 3.0258(3) .
Cu2 O6 1.9445(16) .
Cu2 O4 1.9582(15) 2_767
Cu2 O9 1.9604(17) .
Cu2 O4 1.9678(15) .
Cu2 O7 2.3760(17) .
Cu2 Cu2 3.0011(6) 2_767
S3 O8 1.4452(17) .
S3 O11 1.4627(16) .
S3 O10 1.4626(16) .
S3 C19 1.768(3) .
O4 Cu2 1.9581(15) 2_767
O4 H4 0.776(17) .
O5 C12 1.263(3) .
O6 C12 1.262(3) .
O7 H7A 0.780(17) .
O7 H7B 0.761(17) .
O9 H9A 0.774(17) .
O9 H9B 0.790(17) .
C12 C14 1.498(3) .
C13 C19 1.524(3) .
C13 C17 1.530(4) .
C13 H13A 0.9900 .
C13 H13B 0.9900 .
C14 H14A 0.9800 .
C14 H14B 0.9800 .
C14 H14C 0.9800 .
C15 C17 1.520(4) .
C15 C16 1.521(4) .
C15 H15A 0.9900 .
C15 H15B 0.9900 .
C16 C18 1.519(4) .
C16 H16A 0.9900 .
C16 H16B 0.9900 .
C17 H17A 0.9900 .
C17 H17B 0.9900 .
C18 C20 1.513(4) .
C18 H18A 0.9900 .
C18 H18B 0.9900 .
C19 H19A 0.9900 .
C19 H19B 0.9900 .
C20 C21 1.521(4) .
C20 H20A 0.9900 .
C20 H20B 0.9900 .
C21 H21A 0.9800 .
C21 H21B 0.9800 .
C21 H21C 0.9800 .

loop_
_geom_hbond_atom_site_label_D
_geom_hbond_atom_site_label_H
_geom_hbond_atom_site_label_A
_geom_hbond_site_symmetry_A
_geom_hbond_distance_DA
_geom_hbond_distance_DH
_geom_hbond_distance_HA
_geom_hbond_angle_DHA
_geom_hbond_publ_flag
O4 H4 O8 . 2.686(2) 0.78(2) 1.91(2) 176(2) no
O7 H7A O10 2_767 2.784(2) 0.78(2) 2.01(2) 174(3) no
O7 H7B O11 1_545 2.842(3) 0.76(3) 2.10(2) 164(3) no
O9 H9A O11 1_645 2.683(2) 0.774(18) 1.916(18) 171(3) no
O9 H9B O10 1_545 2.793(3) 0.79(3) 2.01(3) 175(3) no

loop_
_geom_torsion_atom_site_label_1
_geom_torsion_atom_site_label_2
_geom_torsion_atom_site_label_3
_geom_torsion_atom_site_label_4
_geom_torsion
Cu2 O6 C12 O5 10.8(3)
Cu2 O6 C12 C14 -166.98(16)
Cu1 O5 C12 O6 2.5(3)
Cu1 O5 C12 C14 -179.71(16)
C17 C15 C16 C18 175.6(3)
C16 C15 C17 C13 178.8(2)
C19 C13 C17 C15 173.4(2)
C15 C16 C18 C20 176.9(3)
C17 C13 C19 S3 -177.71(19)
O8 S3 C19 C13 58.7(2)
O11 S3 C19 C13 -61.8(2)
O10 S3 C19 C13 -179.67(19)
C16 C18 C20 C21 177.6(3)
